data_7227358
loop_
_publ_author_name
'Li, Ling'
'Lv, Lei'
'Huang, Ru-Dan'

_publ_section_title
;
 A series of coordination polymers based on terphenyl tetracarboxylates
 and bis-pyridyl ligands with water vapor sorption properties
;
_journal_issue 2
_journal_name_full 'RSC Adv.'
_journal_page_first 975
_journal_paper_doi 10.1039/C6RA25319A
_journal_volume 7
_journal_year 2017
_chemical_formula_sum 'C38 H40 Co2 N4 O13'
_chemical_formula_weight 878.60
_chemical_name_systematic
; 
 ? 
;
_space_group_IT_number 2
_symmetry_cell_setting triclinic
_symmetry_space_group_name_Hall '-P 1'
_symmetry_space_group_name_H-M 'P -1'
_atom_sites_solution_hydrogens geom
_atom_sites_solution_primary direct
_atom_sites_solution_secondary difmap
_audit_creation_method SHELXL-97
_audit_update_record
;
2015-03-30 deposited with the CCDC.
2016-11-21 downloaded from the CCDC.
;
_cell_angle_alpha 83.027(2)
_cell_angle_beta 82.9210(10)
_cell_angle_gamma 70.9820(10)
_cell_formula_units_Z 2
_cell_length_a 12.3610(11)
_cell_length_b 12.7309(12)
_cell_length_c 12.7571(14)
_cell_measurement_reflns_used 2117
_cell_measurement_temperature 298(2)
_cell_measurement_theta_max 26.215
_cell_measurement_theta_min 3.228
_cell_volume 1876.4(3)
_computing_cell_refinement 'Bruker SMART'
_computing_data_collection 'Bruker SMART'
_computing_data_reduction 'Bruker SHELXTL'
_computing_molecular_graphics 'Bruker SHELXTL'
_computing_publication_material 'Bruker SHELXTL'
_computing_structure_refinement 'SHELXL-97 (Sheldrick, 1997)'
_computing_structure_solution 'SHELXS-97 (Sheldrick, 1990)'
_diffrn_ambient_temperature 298(2)
_diffrn_measured_fraction_theta_full 0.985
_diffrn_measured_fraction_theta_max 0.985
_diffrn_measurement_device_type 'CCD area detector'
_diffrn_measurement_method 'phi and omega scans'
_diffrn_radiation_monochromator graphite
_diffrn_radiation_source 'fine-focus sealed tube'
_diffrn_radiation_type MoK\a
_diffrn_radiation_wavelength 0.71073
_diffrn_reflns_av_R_equivalents 0.0000
_diffrn_reflns_av_sigmaI/netI 0.1325
_diffrn_reflns_limit_h_max 14
_diffrn_reflns_limit_h_min -14
_diffrn_reflns_limit_k_max 15
_diffrn_reflns_limit_k_min -14
_diffrn_reflns_limit_l_max 15
_diffrn_reflns_limit_l_min -14
_diffrn_reflns_number 6523
_diffrn_reflns_theta_full 25.02
_diffrn_reflns_theta_max 25.02
_diffrn_reflns_theta_min 2.44
_exptl_absorpt_coefficient_mu 0.957
_exptl_absorpt_correction_T_max 0.9360
_exptl_absorpt_correction_T_min 0.8938
_exptl_absorpt_correction_type multi-scan
_exptl_absorpt_process_details sadabs
_exptl_crystal_density_diffrn 1.555
_exptl_crystal_density_method 'not measured'
_exptl_crystal_F_000 908
_exptl_crystal_size_max 0.12
_exptl_crystal_size_mid 0.08
_exptl_crystal_size_min 0.07
_refine_diff_density_max 1.520
_refine_diff_density_min -0.942
_refine_diff_density_rms 0.199
_refine_ls_extinction_method none
_refine_ls_goodness_of_fit_ref 1.256
_refine_ls_hydrogen_treatment mixed
_refine_ls_matrix_type full
_refine_ls_number_parameters 515
_refine_ls_number_reflns 6523
_refine_ls_number_restraints 0
_refine_ls_restrained_S_all 1.256
_refine_ls_R_factor_all 0.1662
_refine_ls_R_factor_gt 0.1307
_refine_ls_shift/su_max 0.000
_refine_ls_shift/su_mean 0.000
_refine_ls_structure_factor_coef Fsqd
_refine_ls_weighting_details 'calc w=1/[\s^2^(Fo^2^)+(0.1980P)^2^+0.0000P] where P=(Fo^2^+2Fc^2^)/3'
_refine_ls_weighting_scheme calc
_refine_ls_wR_factor_gt 0.3409
_refine_ls_wR_factor_ref 0.3708
_reflns_number_gt 4232
_reflns_number_total 6523
_reflns_threshold_expression >2sigma(I)
_cod_data_source_file c6ra25319a2.cif
_cod_data_source_block complex15
_cod_depositor_comments
;
The following automatic conversions were performed:

'_symmetry_cell_setting' value 'Triclinic' changed to 'triclinic'
according to
/usr/data/users/saulius/crontab/automatic-downloads/rss-feeds/RSC/lib/dictionaries/cif_core.dic
dictionary named 'cif_core.dic' version 2.4.2 from 2011-04-26.

Automatic conversion script
Id: cif_fix_values 4268 2015-11-12 08:31:59Z antanas 
;
_cod_original_sg_symbol_H-M P-1
_cod_database_code 7227358

loop_
_symmetry_equiv_pos_as_xyz
'x, y, z'
'-x, -y, -z'

loop_
_atom_site_label
_atom_site_type_symbol
_atom_site_fract_x
_atom_site_fract_y
_atom_site_fract_z
_atom_site_U_iso_or_equiv
_atom_site_adp_type
_atom_site_occupancy
_atom_site_symmetry_multiplicity
_atom_site_calc_flag
_atom_site_refinement_flags
Co1 Co 0.39779(12) 0.37193(13) 0.16781(11) 0.0277(5) Uani 1 1 d .
Co2 Co 0.10536(12) 0.61072(13) 0.17025(11) 0.0274(5) Uani 1 1 d .
N1 N 0.5550(8) 0.2502(9) 0.2301(8) 0.037(2) Uani 1 1 d .
N2 N 0.9410(9) 0.0620(10) 0.4088(9) 0.047(3) Uani 1 1 d .
N3 N -0.0452(8) 0.6760(9) 0.2764(8) 0.034(2) Uani 1 1 d .
N4 N -0.3821(8) 0.9238(9) 0.4992(8) 0.036(2) Uani 1 1 d .
O1 O 0.2948(7) 0.5189(8) 0.8649(7) 0.044(2) Uani 1 1 d .
O2 O 0.1077(7) 0.5656(10) 0.8459(7) 0.056(3) Uani 1 1 d .
O3 O 0.3293(7) 0.4202(7) 0.3173(6) 0.0358(19) Uani 1 1 d .
O4 O 0.2061(7) 0.5971(7) 0.2945(6) 0.0343(19) Uani 1 1 d .
O5 O 0.3145(7) -0.2874(7) 0.0735(7) 0.038(2) Uani 1 1 d .
H5 H 0.3016 -0.3466 0.0733 0.057 Uiso 1 1 calc R
O6 O 0.1256(6) -0.2296(7) 0.1308(7) 0.037(2) Uani 1 1 d .
O7 O 0.3094(9) 0.2569(7) 0.1667(6) 0.046(2) Uani 1 1 d .
O8 O 0.2122(8) 0.3122(8) 0.0254(9) 0.055(3) Uani 1 1 d .
O9 O 0.2662(6) 0.5184(7) 0.0822(6) 0.0319(18) Uani 1 1 d .
H9A H 0.2796 0.5368 0.0168 0.038 Uiso 1 1 d R
O10 O 0.4669(7) 0.3309(8) 0.0152(7) 0.046(2) Uani 1 1 d .
H10B H 0.5390 0.3190 0.0085 0.055 Uiso 1 1 d R
H10C H 0.4361 0.3827 -0.0309 0.055 Uiso 1 1 d R
O11 O 0.4837(8) 0.4921(8) 0.1636(9) 0.053(3) Uani 1 1 d .
H11B H 0.4536 0.5504 0.1237 0.064 Uiso 1 1 d R
H11C H 0.5549 0.4657 0.1444 0.064 Uiso 1 1 d R
O12 O 0.0871(7) 0.4507(7) 0.2228(7) 0.042(2) Uani 1 1 d .
H12B H 0.1278 0.4052 0.1788 0.051 Uiso 1 1 d R
H12C H 0.0175 0.4557 0.2189 0.051 Uiso 1 1 d R
O13 O 0.0154(7) 0.6265(8) 0.0409(6) 0.044(2) Uani 1 1 d .
H13B H -0.0523 0.6235 0.0574 0.053 Uiso 1 1 d R
H13C H 0.0509 0.5812 -0.0051 0.053 Uiso 1 1 d R
C1 C 0.4143(10) 0.3515(10) 0.6986(9) 0.033(3) Uani 1 1 d .
C2 C 0.5303(10) 0.3295(11) 0.6637(10) 0.035(3) Uani 1 1 d .
H2 H 0.5524 0.3732 0.6067 0.042 Uiso 1 1 calc R
C3 C 0.6139(10) 0.2417(10) 0.7140(9) 0.033(3) Uani 1 1 d .
H3 H 0.6910 0.2295 0.6909 0.040 Uiso 1 1 calc R
C4 C 0.5842(9) 0.1718(10) 0.7981(9) 0.032(3) Uani 1 1 d .
C5 C 0.4672(9) 0.1920(10) 0.8288(9) 0.031(3) Uani 1 1 d .
H5A H 0.4447 0.1444 0.8817 0.038 Uiso 1 1 calc R
C6 C 0.3824(9) 0.2821(11) 0.7820(10) 0.035(3) Uani 1 1 d .
H6 H 0.3054 0.2957 0.8063 0.042 Uiso 1 1 calc R
C7 C 0.2097(10) 0.5391(11) 0.8100(9) 0.036(3) Uani 1 1 d .
C8 C 0.2677(9) 0.5127(10) 0.3488(10) 0.033(3) Uani 1 1 d .
C9 C 0.2327(9) 0.5264(10) 0.6901(9) 0.028(2) Uani 1 1 d .
C10 C 0.3271(9) 0.4444(10) 0.6424(8) 0.030(3) Uani 1 1 d .
C11 C 0.3360(9) 0.4444(9) 0.5322(8) 0.026(2) Uani 1 1 d .
H11 H 0.3953 0.3886 0.5003 0.031 Uiso 1 1 calc R
C12 C 0.2596(9) 0.5251(10) 0.4665(8) 0.028(2) Uani 1 1 d .
C13 C 0.1702(10) 0.6119(10) 0.5157(9) 0.034(3) Uani 1 1 d .
H13 H 0.1218 0.6691 0.4746 0.041 Uiso 1 1 calc R
C14 C 0.1560(9) 0.6103(10) 0.6264(9) 0.032(3) Uani 1 1 d .
H14 H 0.0957 0.6649 0.6586 0.038 Uiso 1 1 calc R
C15 C 0.2217(10) -0.2123(9) 0.1055(9) 0.031(3) Uani 1 1 d .
C16 C 0.2553(10) 0.2406(10) 0.0960(9) 0.031(3) Uani 1 1 d .
C17 C 0.2303(10) -0.0965(10) 0.1105(9) 0.031(3) Uani 1 1 d .
C18 C 0.3236(9) -0.0795(9) 0.1482(9) 0.029(2) Uani 1 1 d .
C19 C 0.3296(10) 0.0309(10) 0.1431(9) 0.032(3) Uani 1 1 d .
H19 H 0.3915 0.0422 0.1694 0.038 Uiso 1 1 calc R
C20 C 0.2446(10) 0.1231(9) 0.0997(9) 0.030(3) Uani 1 1 d .
C21 C 0.1511(10) 0.1049(10) 0.0628(9) 0.033(3) Uani 1 1 d .
H21 H 0.0939 0.1652 0.0340 0.039 Uiso 1 1 calc R
C22 C 0.1415(10) -0.0026(10) 0.0683(10) 0.034(3) Uani 1 1 d .
H22 H 0.0778 -0.0129 0.0447 0.041 Uiso 1 1 calc R
C23 C 0.6214(11) 0.1640(11) 0.1758(10) 0.040(3) Uani 1 1 d .
H23 H 0.5906 0.1439 0.1214 0.048 Uiso 1 1 calc R
C24 C 0.7315(11) 0.1045(11) 0.1966(10) 0.043(3) Uani 1 1 d .
H24 H 0.7751 0.0493 0.1533 0.052 Uiso 1 1 calc R
C25 C 0.7801(10) 0.1259(10) 0.2832(10) 0.036(3) Uani 1 1 d .
C26 C 0.7079(11) 0.2084(12) 0.3450(10) 0.046(3) Uani 1 1 d .
H26 H 0.7325 0.2221 0.4065 0.055 Uiso 1 1 calc R
C27 C 0.6003(10) 0.2699(11) 0.3157(10) 0.040(3) Uani 1 1 d .
H27 H 0.5562 0.3278 0.3559 0.048 Uiso 1 1 calc R
C28 C 0.9057(11) 0.0678(13) 0.2979(11) 0.051(4) Uani 1 1 d .
H28A H 0.9505 0.1058 0.2494 0.061 Uiso 1 1 calc R
H28B H 0.9258 -0.0077 0.2777 0.061 Uiso 1 1 calc R
C29 C 0.8970(10) -0.0167(13) 0.4752(11) 0.046(3) Uani 1 1 d .
H29A H 0.9276 -0.0891 0.4471 0.055 Uiso 1 1 calc R
H29B H 0.8140 0.0071 0.4760 0.055 Uiso 1 1 calc R
C30 C 1.0673(11) 0.0260(16) 0.4061(12) 0.061(4) Uani 1 1 d .
H30A H 1.0968 0.0796 0.3613 0.073 Uiso 1 1 calc R
H30B H 1.0999 -0.0458 0.3770 0.073 Uiso 1 1 calc R
C31 C -0.1234(9) 0.7754(10) 0.2564(12) 0.040(3) Uani 1 1 d .
H31 H -0.1215 0.8132 0.1894 0.048 Uiso 1 1 calc R
C32 C -0.2127(10) 0.8256(10) 0.3401(10) 0.039(3) Uani 1 1 d .
H32 H -0.2696 0.8929 0.3254 0.047 Uiso 1 1 calc R
C33 C -0.2103(10) 0.7722(10) 0.4380(9) 0.033(3) Uani 1 1 d .
C34 C -0.1259(9) 0.6672(10) 0.4586(10) 0.034(3) Uani 1 1 d .
H34 H -0.1229 0.6284 0.5254 0.041 Uiso 1 1 calc R
C35 C -0.0495(10) 0.6261(11) 0.3752(9) 0.037(3) Uani 1 1 d .
H35 H 0.0051 0.5568 0.3880 0.045 Uiso 1 1 calc R
C36 C -0.2950(10) 0.8234(12) 0.5327(10) 0.045(3) Uani 1 1 d .
H36A H -0.3311 0.7695 0.5669 0.054 Uiso 1 1 calc R
H36B H -0.2526 0.8398 0.5843 0.054 Uiso 1 1 calc R
C37 C -0.4756(10) 0.8978(11) 0.4530(10) 0.040(3) Uani 1 1 d .
H37A H -0.5124 0.8566 0.5066 0.048 Uiso 1 1 calc R
H37B H -0.4425 0.8514 0.3948 0.048 Uiso 1 1 calc R
C38 C -0.4337(10) 0.9932(11) 0.5877(10) 0.037(3) Uani 1 1 d .
H38A H -0.3744 1.0111 0.6182 0.045 Uiso 1 1 calc R
H38B H -0.4699 0.9527 0.6424 0.045 Uiso 1 1 calc R

loop_
_atom_site_aniso_label
_atom_site_aniso_U_11
_atom_site_aniso_U_22
_atom_site_aniso_U_33
_atom_site_aniso_U_23
_atom_site_aniso_U_13
_atom_site_aniso_U_12
Co1 0.0247(8) 0.0290(9) 0.0251(8) -0.0059(7) -0.0017(6) -0.0014(6)
Co2 0.0225(8) 0.0307(9) 0.0241(8) -0.0046(7) -0.0011(6) -0.0011(6)
N1 0.027(5) 0.036(6) 0.039(6) -0.004(5) 0.005(4) -0.001(4)
N2 0.029(6) 0.057(8) 0.045(7) 0.005(6) -0.011(5) -0.001(5)
N3 0.030(5) 0.036(6) 0.029(5) -0.004(4) 0.004(4) -0.004(4)
N4 0.034(5) 0.035(6) 0.031(5) -0.001(5) 0.004(4) -0.001(4)
O1 0.039(5) 0.066(7) 0.028(4) -0.010(4) -0.003(4) -0.015(4)
O2 0.035(5) 0.103(9) 0.034(5) -0.022(5) 0.005(4) -0.022(5)
O3 0.041(5) 0.032(5) 0.028(4) -0.008(4) 0.000(4) -0.001(4)
O4 0.039(5) 0.034(5) 0.026(4) -0.001(4) -0.010(3) -0.004(4)
O5 0.040(5) 0.025(4) 0.048(5) -0.009(4) 0.007(4) -0.012(4)
O6 0.021(4) 0.034(5) 0.050(5) 0.004(4) -0.008(4) -0.004(3)
O7 0.083(7) 0.037(5) 0.026(4) -0.001(4) -0.019(4) -0.025(5)
O8 0.057(6) 0.037(5) 0.072(7) 0.006(5) -0.035(5) -0.009(5)
O9 0.027(4) 0.033(4) 0.028(4) -0.004(4) 0.000(3) 0.001(3)
O10 0.039(5) 0.049(6) 0.037(5) -0.001(4) -0.001(4) 0.001(4)
O11 0.045(5) 0.034(5) 0.081(7) 0.004(5) -0.017(5) -0.013(4)
O12 0.028(4) 0.044(5) 0.057(6) -0.022(4) 0.004(4) -0.011(4)
O13 0.027(4) 0.068(6) 0.029(5) -0.012(4) -0.005(3) -0.001(4)
C1 0.047(7) 0.033(7) 0.017(5) -0.012(5) -0.002(5) -0.006(5)
C2 0.032(6) 0.045(7) 0.031(6) -0.006(6) -0.004(5) -0.012(5)
C3 0.032(6) 0.036(7) 0.026(6) -0.002(5) -0.005(5) -0.004(5)
C4 0.030(6) 0.033(7) 0.032(6) -0.002(5) -0.012(5) -0.005(5)
C5 0.028(6) 0.037(7) 0.026(6) 0.006(5) -0.004(5) -0.008(5)
C6 0.019(6) 0.045(7) 0.037(7) -0.005(6) -0.003(5) -0.004(5)
C7 0.032(6) 0.043(7) 0.032(7) -0.015(6) -0.007(5) -0.004(5)
C8 0.027(6) 0.039(7) 0.038(7) 0.002(6) -0.007(5) -0.019(6)
C9 0.022(5) 0.032(6) 0.027(6) -0.005(5) -0.003(4) -0.005(5)
C10 0.019(5) 0.044(7) 0.018(5) 0.002(5) -0.006(4) 0.002(5)
C11 0.020(5) 0.022(6) 0.023(5) 0.005(5) -0.003(4) 0.008(4)
C12 0.021(5) 0.036(7) 0.017(5) 0.001(5) 0.002(4) 0.001(5)
C13 0.041(7) 0.029(6) 0.024(6) 0.000(5) -0.007(5) 0.003(5)
C14 0.023(6) 0.029(6) 0.038(7) -0.015(5) 0.001(5) 0.002(5)
C15 0.047(7) 0.020(6) 0.025(6) -0.011(5) -0.005(5) -0.007(5)
C16 0.032(6) 0.028(6) 0.029(6) -0.014(5) 0.003(5) -0.005(5)
C17 0.029(6) 0.025(6) 0.033(6) -0.007(5) 0.002(5) 0.000(5)
C18 0.030(6) 0.025(6) 0.033(6) -0.005(5) -0.004(5) -0.008(5)
C19 0.028(6) 0.040(7) 0.024(6) 0.004(5) -0.001(5) -0.008(5)
C20 0.044(7) 0.019(6) 0.026(6) -0.004(5) -0.012(5) -0.004(5)
C21 0.031(6) 0.025(6) 0.036(7) 0.002(5) -0.006(5) -0.001(5)
C22 0.031(6) 0.026(6) 0.043(7) 0.005(5) -0.012(5) -0.005(5)
C23 0.046(7) 0.034(7) 0.029(6) 0.001(5) -0.014(5) 0.005(6)
C24 0.051(8) 0.042(8) 0.027(6) -0.002(6) -0.010(6) 0.001(6)
C25 0.034(7) 0.036(7) 0.031(6) 0.008(5) -0.015(5) -0.003(5)
C26 0.045(8) 0.055(9) 0.032(7) -0.005(6) -0.013(6) -0.004(7)
C27 0.031(7) 0.044(8) 0.036(7) -0.004(6) -0.006(5) 0.001(6)
C28 0.032(7) 0.061(10) 0.042(8) 0.001(7) 0.002(6) 0.005(6)
C29 0.015(6) 0.070(10) 0.053(8) -0.003(7) -0.010(5) -0.011(6)
C30 0.033(8) 0.096(13) 0.054(9) -0.003(9) -0.008(6) -0.020(8)
C31 0.025(6) 0.018(6) 0.074(9) -0.010(6) -0.015(6) 0.004(5)
C32 0.034(7) 0.027(6) 0.048(8) -0.008(6) -0.012(6) 0.008(5)
C33 0.032(6) 0.036(7) 0.027(6) -0.007(5) 0.003(5) -0.008(5)
C34 0.024(6) 0.036(7) 0.033(6) -0.002(5) 0.001(5) 0.002(5)
C35 0.039(7) 0.032(7) 0.031(6) 0.007(5) 0.000(5) -0.001(5)
C36 0.034(7) 0.064(9) 0.027(6) -0.005(6) 0.000(5) -0.002(6)
C37 0.030(6) 0.050(8) 0.031(7) -0.017(6) 0.008(5) -0.001(6)
C38 0.030(6) 0.043(7) 0.032(6) -0.001(6) -0.005(5) -0.002(5)

loop_
_atom_type_symbol
_atom_type_description
_atom_type_scat_dispersion_real
_atom_type_scat_dispersion_imag
_atom_type_scat_source
C C 0.0033 0.0016 'International Tables Vol C Tables 4.2.6.8 and 6.1.1.4'
H H 0.0000 0.0000 'International Tables Vol C Tables 4.2.6.8 and 6.1.1.4'
O O 0.0106 0.0060 'International Tables Vol C Tables 4.2.6.8 and 6.1.1.4'
N N 0.0061 0.0033 'International Tables Vol C Tables 4.2.6.8 and 6.1.1.4'
Co Co 0.3494 0.9721 'International Tables Vol C Tables 4.2.6.8 and 6.1.1.4'

loop_
_geom_angle_atom_site_label_1
_geom_angle_atom_site_label_2
_geom_angle_atom_site_label_3
_geom_angle
_geom_angle_site_symmetry_1
_geom_angle_site_symmetry_3
O3 Co1 O10 177.3(4) . .
O3 Co1 O7 95.5(3) . .
O10 Co1 O7 86.8(4) . .
O3 Co1 O11 85.6(4) . .
O10 Co1 O11 92.1(4) . .
O7 Co1 O11 177.7(4) . .
O3 Co1 N1 92.4(3) . .
O10 Co1 N1 88.9(4) . .
O7 Co1 N1 96.0(4) . .
O11 Co1 N1 86.0(4) . .
O3 Co1 O9 93.8(3) . .
O10 Co1 O9 84.5(3) . .
O7 Co1 O9 95.8(3) . .
O11 Co1 O9 82.1(3) . .
N1 Co1 O9 166.1(3) . .
O13 Co2 O4 176.0(3) . .
O13 Co2 O6 92.1(4) . 1_565
O4 Co2 O6 85.5(3) . 1_565
O13 Co2 O12 92.1(4) . .
O4 Co2 O12 90.3(3) . .
O6 Co2 O12 175.4(3) 1_565 .
O13 Co2 N3 94.7(4) . .
O4 Co2 N3 88.7(3) . .
O6 Co2 N3 92.3(4) 1_565 .
O12 Co2 N3 85.6(4) . .
O13 Co2 O9 91.0(3) . .
O4 Co2 O9 86.0(3) . .
O6 Co2 O9 95.8(3) 1_565 .
O12 Co2 O9 85.9(3) . .
N3 Co2 O9 169.9(3) . .
C23 N1 C27 116.1(10) . .
C23 N1 Co1 121.7(8) . .
C27 N1 Co1 121.2(8) . .
C29 N2 C30 110.1(11) . .
C29 N2 C28 108.1(11) . .
C30 N2 C28 109.8(11) . .
C31 N3 C35 117.6(11) . .
C31 N3 Co2 122.7(9) . .
C35 N3 Co2 118.3(8) . .
C36 N4 C38 111.5(10) . .
C36 N4 C37 111.0(11) . .
C38 N4 C37 108.7(9) . .
C8 O3 Co1 131.9(8) . .
C8 O4 Co2 132.0(8) . .
C15 O5 H5 109.5 . .
C15 O6 Co2 124.6(7) . 1_545
C16 O7 Co1 130.7(8) . .
Co2 O9 Co1 119.8(3) . .
Co2 O9 H9A 120.1 . .
Co1 O9 H9A 120.1 . .
Co1 O10 H10B 110.8 . .
Co1 O10 H10C 111.0 . .
H10B O10 H10C 109.1 . .
Co1 O11 H11B 112.0 . .
Co1 O11 H11C 111.9 . .
H11B O11 H11C 109.8 . .
Co2 O12 H12B 107.6 . .
Co2 O12 H12C 107.5 . .
H12B O12 H12C 107.1 . .
Co2 O13 H13B 113.3 . .
Co2 O13 H13C 113.4 . .
H13B O13 H13C 110.8 . .
C2 C1 C6 119.0(11) . .
C2 C1 C10 119.1(11) . .
C6 C1 C10 121.8(10) . .
C1 C2 C3 120.3(11) . .
C1 C2 H2 119.8 . .
C3 C2 H2 119.8 . .
C4 C3 C2 121.7(11) . .
C4 C3 H3 119.2 . .
C2 C3 H3 119.2 . .
C5 C4 C3 117.1(10) . .
C5 C4 C18 122.6(11) . 2_656
C3 C4 C18 120.3(10) . 2_656
C4 C5 C6 121.9(11) . .
C4 C5 H5A 119.0 . .
C6 C5 H5A 119.0 . .
C1 C6 C5 119.8(10) . .
C1 C6 H6 120.1 . .
C5 C6 H6 120.1 . .
O2 C7 O1 125.1(11) . .
O2 C7 C9 116.0(10) . .
O1 C7 C9 118.9(10) . .
O3 C8 O4 128.0(11) . .
O3 C8 C12 117.0(10) . .
O4 C8 C12 115.0(10) . .
C10 C9 C14 120.4(10) . .
C10 C9 C7 124.6(10) . .
C14 C9 C7 114.8(10) . .
C11 C10 C9 117.5(9) . .
C11 C10 C1 115.8(9) . .
C9 C10 C1 126.5(10) . .
C10 C11 C12 123.4(10) . .
C10 C11 H11 118.3 . .
C12 C11 H11 118.3 . .
C11 C12 C13 118.0(9) . .
C11 C12 C8 120.1(10) . .
C13 C12 C8 121.7(10) . .
C14 C13 C12 119.5(10) . .
C14 C13 H13 120.2 . .
C12 C13 H13 120.2 . .
C13 C14 C9 120.9(10) . .
C13 C14 H14 119.6 . .
C9 C14 H14 119.6 . .
O6 C15 O5 124.0(10) . .
O6 C15 C17 119.6(10) . .
O5 C15 C17 116.4(10) . .
O8 C16 O7 124.0(11) . .
O8 C16 C20 119.5(10) . .
O7 C16 C20 116.5(11) . .
C18 C17 C22 119.4(11) . .
C18 C17 C15 122.5(10) . .
C22 C17 C15 118.0(10) . .
C17 C18 C19 119.2(10) . .
C17 C18 C4 123.0(10) . 2_656
C19 C18 C4 117.6(10) . 2_656
C20 C19 C18 121.8(11) . .
C20 C19 H19 119.1 . .
C18 C19 H19 119.1 . .
C21 C20 C19 118.3(11) . .
C21 C20 C16 121.9(10) . .
C19 C20 C16 119.7(10) . .
C20 C21 C22 121.3(10) . .
C20 C21 H21 119.4 . .
C22 C21 H21 119.4 . .
C21 C22 C17 119.9(11) . .
C21 C22 H22 120.1 . .
C17 C22 H22 120.1 . .
N1 C23 C24 123.4(12) . .
N1 C23 H23 118.3 . .
C24 C23 H23 118.3 . .
C23 C24 C25 120.9(12) . .
C23 C24 H24 119.6 . .
C25 C24 H24 119.6 . .
C26 C25 C24 115.6(11) . .
C26 C25 C28 124.3(11) . .
C24 C25 C28 119.9(12) . .
C27 C26 C25 120.4(12) . .
C27 C26 H26 119.8 . .
C25 C26 H26 119.8 . .
N1 C27 C26 123.3(12) . .
N1 C27 H27 118.4 . .
C26 C27 H27 118.4 . .
C25 C28 N2 116.1(11) . .
C25 C28 H28A 108.3 . .
N2 C28 H28A 108.3 . .
C25 C28 H28B 108.3 . .
N2 C28 H28B 108.3 . .
H28A C28 H28B 107.4 . .
N2 C29 C30 110.0(12) . 2_756
N2 C29 H29A 109.7 . .
C30 C29 H29A 109.7 2_756 .
N2 C29 H29B 109.7 . .
C30 C29 H29B 109.7 2_756 .
H29A C29 H29B 108.2 . .
N2 C30 C29 109.0(11) . 2_756
N2 C30 H30A 109.9 . .
C29 C30 H30A 109.9 2_756 .
N2 C30 H30B 109.9 . .
C29 C30 H30B 109.9 2_756 .
H30A C30 H30B 108.3 . .
N3 C31 C32 120.4(13) . .
N3 C31 H31 119.8 . .
C32 C31 H31 119.8 . .
C33 C32 C31 118.9(11) . .
C33 C32 H32 120.6 . .
C31 C32 H32 120.6 . .
C32 C33 C34 120.2(11) . .
C32 C33 C36 122.2(11) . .
C34 C33 C36 117.6(11) . .
C35 C34 C33 116.5(11) . .
C35 C34 H34 121.8 . .
C33 C34 H34 121.8 . .
N3 C35 C34 126.4(11) . .
N3 C35 H35 116.8 . .
C34 C35 H35 116.8 . .
N4 C36 C33 111.8(10) . .
N4 C36 H36A 109.3 . .
C33 C36 H36A 109.3 . .
N4 C36 H36B 109.3 . .
C33 C36 H36B 109.3 . .
H36A C36 H36B 107.9 . .
N4 C37 C38 110.5(11) . 2_476
N4 C37 H37A 109.5 . .
C38 C37 H37A 109.5 2_476 .
N4 C37 H37B 109.5 . .
C38 C37 H37B 109.5 2_476 .
H37A C37 H37B 108.1 . .
N4 C38 C37 109.6(10) . 2_476
N4 C38 H38A 109.8 . .
C37 C38 H38A 109.8 2_476 .
N4 C38 H38B 109.8 . .
C37 C38 H38B 109.8 2_476 .
H38A C38 H38B 108.2 . .

loop_
_geom_bond_atom_site_label_1
_geom_bond_atom_site_label_2
_geom_bond_distance
_geom_bond_site_symmetry_2
Co1 O3 2.068(8) .
Co1 O10 2.084(9) .
Co1 O7 2.095(9) .
Co1 O11 2.121(9) .
Co1 N1 2.221(10) .
Co1 O9 2.298(8) .
Co2 O13 2.056(8) .
Co2 O4 2.091(8) .
Co2 O6 2.122(8) 1_565
Co2 O12 2.140(9) .
Co2 N3 2.153(9) .
Co2 O9 2.201(7) .
N1 C23 1.347(16) .
N1 C27 1.370(16) .
N2 C29 1.433(18) .
N2 C30 1.474(16) .
N2 C28 1.517(18) .
N3 C31 1.336(15) .
N3 C35 1.344(15) .
N4 C36 1.435(16) .
N4 C38 1.470(16) .
N4 C37 1.502(16) .
O1 C7 1.275(14) .
O2 C7 1.237(14) .
O3 C8 1.258(14) .
O4 C8 1.277(14) .
O5 C15 1.289(13) .
O5 H5 0.8200 .
O6 C15 1.273(14) .
O6 Co2 2.122(8) 1_545
O7 C16 1.261(14) .
O8 C16 1.236(15) .
O9 H9A 0.8500 .
O10 H10B 0.8500 .
O10 H10C 0.8500 .
O11 H11B 0.8500 .
O11 H11C 0.8500 .
O12 H12B 0.8501 .
O12 H12C 0.8500 .
O13 H13B 0.8500 .
O13 H13C 0.8499 .
C1 C2 1.395(16) .
C1 C6 1.400(17) .
C1 C10 1.494(16) .
C2 C3 1.402(17) .
C2 H2 0.9300 .
C3 C4 1.401(17) .
C3 H3 0.9300 .
C4 C5 1.398(15) .
C4 C18 1.508(16) 2_656
C5 C6 1.405(16) .
C5 H5A 0.9300 .
C6 H6 0.9300 .
C7 C9 1.539(16) .
C8 C12 1.516(16) .
C9 C10 1.417(16) .
C9 C14 1.420(16) .
C10 C11 1.396(15) .
C11 C12 1.415(15) .
C11 H11 0.9300 .
C12 C13 1.428(15) .
C13 C14 1.399(16) .
C13 H13 0.9300 .
C14 H14 0.9300 .
C15 C17 1.522(16) .
C16 C20 1.539(16) .
C17 C18 1.390(16) .
C17 C22 1.434(16) .
C18 C19 1.424(16) .
C18 C4 1.508(16) 2_656
C19 C20 1.403(16) .
C19 H19 0.9300 .
C20 C21 1.395(16) .
C21 C22 1.404(16) .
C21 H21 0.9300 .
C22 H22 0.9300 .
C23 C24 1.366(17) .
C23 H23 0.9300 .
C24 C25 1.413(17) .
C24 H24 0.9300 .
C25 C26 1.392(18) .
C25 C28 1.511(16) .
C26 C27 1.376(17) .
C26 H26 0.9300 .
C27 H27 0.9300 .
C28 H28A 0.9700 .
C28 H28B 0.9700 .
C29 C30 1.61(2) 2_756
C29 H29A 0.9700 .
C29 H29B 0.9700 .
C30 C29 1.61(2) 2_756
C30 H30A 0.9700 .
C30 H30B 0.9700 .
C31 C32 1.477(18) .
C31 H31 0.9300 .
C32 C33 1.347(17) .
C32 H32 0.9300 .
C33 C34 1.421(17) .
C33 C36 1.554(16) .
C34 C35 1.365(16) .
C34 H34 0.9300 .
C35 H35 0.9300 .
C36 H36A 0.9700 .
C36 H36B 0.9700 .
C37 C38 1.551(17) 2_476
C37 H37A 0.9700 .
C37 H37B 0.9700 .
C38 C37 1.551(17) 2_476
C38 H38A 0.9700 .
C38 H38B 0.9700 .

loop_
_geom_torsion_atom_site_label_1
_geom_torsion_atom_site_label_2
_geom_torsion_atom_site_label_3
_geom_torsion_atom_site_label_4
_geom_torsion
_geom_torsion_site_symmetry_1
_geom_torsion_site_symmetry_4
O3 Co1 N1 C23 158.5(10) . .
O10 Co1 N1 C23 -23.9(10) . .
O7 Co1 N1 C23 62.7(10) . .
O11 Co1 N1 C23 -116.1(10) . .
O9 Co1 N1 C23 -85.0(18) . .
O3 Co1 N1 C27 -33.3(10) . .
O10 Co1 N1 C27 144.3(10) . .
O7 Co1 N1 C27 -129.1(10) . .
O11 Co1 N1 C27 52.1(10) . .
O9 Co1 N1 C27 83.1(16) . .
O13 Co2 N3 C31 -55.0(10) . .
O4 Co2 N3 C31 122.8(10) . .
O6 Co2 N3 C31 37.3(10) 1_565 .
O12 Co2 N3 C31 -146.8(10) . .
O9 Co2 N3 C31 -179.3(16) . .
O13 Co2 N3 C35 138.7(9) . .
O4 Co2 N3 C35 -43.6(9) . .
O6 Co2 N3 C35 -129.0(9) 1_565 .
O12 Co2 N3 C35 46.9(9) . .
O9 Co2 N3 C35 14(3) . .
O10 Co1 O3 C8 28(8) . .
O7 Co1 O3 C8 -117.8(10) . .
O11 Co1 O3 C8 60.1(10) . .
N1 Co1 O3 C8 145.9(10) . .
O9 Co1 O3 C8 -21.7(10) . .
O13 Co2 O4 C8 -103(5) . .
O6 Co2 O4 C8 -157.7(10) 1_565 .
O12 Co2 O4 C8 24.3(10) . .
N3 Co2 O4 C8 109.9(10) . .
O9 Co2 O4 C8 -61.6(10) . .
O3 Co1 O7 C16 134.4(11) . .
O10 Co1 O7 C16 -44.1(11) . .
O11 Co1 O7 C16 17(10) . .
N1 Co1 O7 C16 -132.6(11) . .
O9 Co1 O7 C16 40.0(11) . .
O13 Co2 O9 Co1 -142.2(4) . .
O4 Co2 O9 Co1 40.4(4) . .
O6 Co2 O9 Co1 125.5(4) 1_565 .
O12 Co2 O9 Co1 -50.2(4) . .
N3 Co2 O9 Co1 -18(2) . .
O3 Co1 O9 Co2 -18.1(4) . .
O10 Co1 O9 Co2 163.9(5) . .
O7 Co1 O9 Co2 77.7(4) . .
O11 Co1 O9 Co2 -103.2(5) . .
N1 Co1 O9 Co2 -134.4(13) . .
C6 C1 C2 C3 -2.3(17) . .
C10 C1 C2 C3 -179.0(11) . .
C1 C2 C3 C4 1.8(18) . .
C2 C3 C4 C5 1.2(17) . .
C2 C3 C4 C18 -178.9(11) . 2_656
C3 C4 C5 C6 -3.6(17) . .
C18 C4 C5 C6 176.4(11) 2_656 .
C2 C1 C6 C5 -0.1(17) . .
C10 C1 C6 C5 176.6(11) . .
C4 C5 C6 C1 3.1(18) . .
Co1 O3 C8 O4 19.3(17) . .
Co1 O3 C8 C12 -164.1(7) . .
Co2 O4 C8 O3 37.7(17) . .
Co2 O4 C8 C12 -139.0(8) . .
O2 C7 C9 C10 -142.7(13) . .
O1 C7 C9 C10 35.4(19) . .
O2 C7 C9 C14 42.2(16) . .
O1 C7 C9 C14 -139.7(12) . .
C14 C9 C10 C11 -4.8(17) . .
C7 C9 C10 C11 -179.7(11) . .
C14 C9 C10 C1 -179.9(11) . .
C7 C9 C10 C1 5(2) . .
C2 C1 C10 C11 50.2(15) . .
C6 C1 C10 C11 -126.5(12) . .
C2 C1 C10 C9 -134.7(12) . .
C6 C1 C10 C9 48.7(18) . .
C9 C10 C11 C12 3.3(18) . .
C1 C10 C11 C12 178.9(11) . .
C10 C11 C12 C13 1.3(18) . .
C10 C11 C12 C8 -173.8(11) . .
O3 C8 C12 C11 12.3(15) . .
O4 C8 C12 C11 -170.7(10) . .
O3 C8 C12 C13 -162.5(11) . .
O4 C8 C12 C13 14.5(16) . .
C11 C12 C13 C14 -4.4(18) . .
C8 C12 C13 C14 170.5(10) . .
C12 C13 C14 C9 3.0(18) . .
C10 C9 C14 C13 1.8(17) . .
C7 C9 C14 C13 177.1(11) . .
Co2 O6 C15 O5 19.1(16) 1_545 .
Co2 O6 C15 C17 -162.1(8) 1_545 .
Co1 O7 C16 O8 -24.8(18) . .
Co1 O7 C16 C20 154.9(8) . .
O6 C15 C17 C18 139.6(12) . .
O5 C15 C17 C18 -41.5(16) . .
O6 C15 C17 C22 -44.4(15) . .
O5 C15 C17 C22 134.5(11) . .
C22 C17 C18 C19 -0.6(17) . .
C15 C17 C18 C19 175.4(10) . .
C22 C17 C18 C4 174.9(11) . 2_656
C15 C17 C18 C4 -9.2(18) . 2_656
C17 C18 C19 C20 -1.0(17) . .
C4 C18 C19 C20 -176.7(11) 2_656 .
C18 C19 C20 C21 1.4(17) . .
C18 C19 C20 C16 -179.9(10) . .
O8 C16 C20 C21 -29.8(17) . .
O7 C16 C20 C21 150.6(11) . .
O8 C16 C20 C19 151.6(12) . .
O7 C16 C20 C19 -28.1(16) . .
C19 C20 C21 C22 -0.2(17) . .
C16 C20 C21 C22 -178.9(11) . .
C20 C21 C22 C17 -1.3(18) . .
C18 C17 C22 C21 1.7(17) . .
C15 C17 C22 C21 -174.5(11) . .
C27 N1 C23 C24 -6(2) . .
Co1 N1 C23 C24 163.0(10) . .
N1 C23 C24 C25 5(2) . .
C23 C24 C25 C26 1(2) . .
C23 C24 C25 C28 -173.6(13) . .
C24 C25 C26 C27 -5(2) . .
C28 C25 C26 C27 169.2(13) . .
C23 N1 C27 C26 1.4(19) . .
Co1 N1 C27 C26 -167.4(11) . .
C25 C26 C27 N1 4(2) . .
C26 C25 C28 N2 27(2) . .
C24 C25 C28 N2 -159.0(13) . .
C29 N2 C28 C25 72.2(15) . .
C30 N2 C28 C25 -167.7(13) . .
C30 N2 C29 C30 59.9(17) . 2_756
C28 N2 C29 C30 179.9(11) . 2_756
C29 N2 C30 C29 -59.3(18) . 2_756
C28 N2 C30 C29 -178.2(13) . 2_756
C35 N3 C31 C32 -1.9(17) . .
Co2 N3 C31 C32 -168.3(8) . .
N3 C31 C32 C33 3.4(18) . .
C31 C32 C33 C34 -2.6(18) . .
C31 C32 C33 C36 175.1(11) . .
C32 C33 C34 C35 0.5(18) . .
C36 C33 C34 C35 -177.3(11) . .
C31 N3 C35 C34 0(2) . .
Co2 N3 C35 C34 166.7(11) . .
C33 C34 C35 N3 1(2) . .
C38 N4 C36 C33 -158.7(10) . .
C37 N4 C36 C33 79.9(13) . .
C32 C33 C36 N4 7.8(18) . .
C34 C33 C36 N4 -174.4(11) . .
C36 N4 C37 C38 -177.4(9) . 2_476
C38 N4 C37 C38 59.7(13) . 2_476
C36 N4 C38 C37 178.2(11) . 2_476
C37 N4 C38 C37 -59.1(14) . 2_476
